data_1517741
loop_
_publ_author_name
'Trinh, Cong'
'Kirlikovali, Kent'
'Das, Saptaparna'
'Ener, Maraia E.'
'Gray, Harry B.'
'Djurovich, Peter'
'Bradforth, Stephen E.'
'Thompson, Mark E.'

_publ_section_title
;
 Symmetry-Breaking Charge Transfer of Visible Light Absorbing Systems:
 Zinc Dipyrrins.
;
_journal_issue 38
_journal_name_full 'The journal of physical chemistry. C, Nanomaterials and interfaces'
_journal_page_first 21834
_journal_page_last 21845
_journal_paper_doi 10.1021/jp506855t
_journal_volume 118
_journal_year 2014
_chemical_formula_sum 'C33 H44 N2 O2 Zn'
_chemical_formula_weight 566.07
_chemical_name_common ZnmesDPMe2tBu
_space_group_crystal_system monoclinic
_space_group_IT_number 15
_space_group_name_Hall '-C 2yc'
_space_group_name_H-M_alt 'C 1 2/c 1'
_symmetry_space_group_name_Hall '-C 2yc'
_symmetry_space_group_name_H-M 'C 1 2/c 1'
_atom_sites_solution_hydrogens geom
_atom_sites_solution_primary direct
_atom_sites_solution_secondary difmap
_cell_angle_alpha 90
_cell_angle_beta 116.7540(10)
_cell_angle_gamma 90
_cell_formula_units_Z 4
_cell_length_a 13.8580(5)
_cell_length_b 17.1278(6)
_cell_length_c 14.5810(7)
_cell_measurement_reflns_used 9832
_cell_measurement_temperature 100.(2)
_cell_measurement_theta_max 30.7375
_cell_measurement_theta_min 2.3782
_cell_volume 3090.4(2)
_computing_cell_refinement 'SAINT V8.18C (Bruker AXS Inc.)'
_computing_data_collection 'Bruker Instrument Service v2011.12.3.0'
_computing_data_reduction 'SAINT V8.18C (Bruker AXS Inc.)'
_computing_structure_refinement 'SHELXL-97 (Sheldrick, 2008)'
_computing_structure_solution 'SHELXS-97 (Sheldrick, 2008)'
_diffrn_ambient_temperature 100.(2)
_diffrn_detector_area_resol_mean 8.3333
_diffrn_measured_fraction_theta_full 0.955
_diffrn_measured_fraction_theta_max 0.955
_diffrn_radiation_monochromator 'TRIUMPH curved--crystal'
_diffrn_radiation_type 'MoK\a '
_diffrn_radiation_wavelength 0.71073
_diffrn_reflns_av_R_equivalents 0.0443
_diffrn_reflns_av_sigmaI/netI 0.0296
_diffrn_reflns_limit_h_max 20
_diffrn_reflns_limit_h_min -19
_diffrn_reflns_limit_k_max 24
_diffrn_reflns_limit_k_min -24
_diffrn_reflns_limit_l_max 21
_diffrn_reflns_limit_l_min -21
_diffrn_reflns_number 38024
_diffrn_reflns_theta_full 31.35
_diffrn_reflns_theta_max 31.35
_diffrn_reflns_theta_min 2.03
_diffrn_source 'fine--focus tube'
_exptl_absorpt_coefficient_mu 0.825
_exptl_absorpt_correction_T_max 0.87
_exptl_absorpt_correction_T_min 0.79
_exptl_absorpt_correction_type multi-scan
_exptl_absorpt_process_details 'SADABS V2008/1 (Bruker AXS)'
_exptl_crystal_colour 'clear orange'
_exptl_crystal_density_diffrn 1.217
_exptl_crystal_density_method 'not measured'
_exptl_crystal_description Prism
_exptl_crystal_F_000 1208
_exptl_crystal_size_max 0.350
_exptl_crystal_size_mid 0.270
_exptl_crystal_size_min 0.170
_refine_diff_density_max 0.430
_refine_diff_density_min -0.348
_refine_ls_extinction_method none
_refine_ls_goodness_of_fit_ref 1.050
_refine_ls_hydrogen_treatment mixed
_refine_ls_matrix_type full
_refine_ls_number_parameters 182
_refine_ls_number_reflns 4848
_refine_ls_number_restraints 0
_refine_ls_restrained_S_all 1.050
_refine_ls_R_factor_all 0.0437
_refine_ls_R_factor_gt 0.0318
_refine_ls_shift/su_max 0.001
_refine_ls_shift/su_mean 0.000
_refine_ls_structure_factor_coef Fsqd
_refine_ls_weighting_details 'calc w=1/[\s^2^(Fo^2^)+(0.0379P)^2^+2.2351P] where P=(Fo^2^+2Fc^2^)/3'
_refine_ls_weighting_scheme calc
_refine_ls_wR_factor_gt 0.0753
_refine_ls_wR_factor_ref 0.0801
_reflns_number_gt 4099
_reflns_number_total 4848
_reflns_threshold_expression >2sigma(I)
_cod_data_source_file jp506855t_si_002.cif
_cod_data_source_block I
_cod_depositor_comments 'Adding full bibliography for 1517738--1517741.cif.'
_cod_database_code 1517741

loop_
_space_group_symop_operation_xyz
'x, y, z'
'-x, y, -z+1/2'
'x+1/2, y+1/2, z'
'-x+1/2, y+1/2, -z+1/2'
'-x, -y, -z'
'x, -y, z-1/2'
'-x+1/2, -y+1/2, -z'
'x+1/2, -y+1/2, z-1/2'

loop_
_atom_site_type_symbol
_atom_site_label
_atom_site_fract_x
_atom_site_fract_y
_atom_site_fract_z
_atom_site_U_iso_or_equiv
_atom_site_adp_type
_atom_site_calc_flag
_atom_site_refinement_flags
_atom_site_occupancy
Zn Zn1 0.5 0.43933(11) 0.25 0.01300(6) Uani d S 1
O O1 0.53897(8) 0.51733(5) 0.35877(7) 0.01698(19) Uani d . 1
N N1 0.61273(8) 0.36311(6) 0.27032(8) 0.0133(2) Uani d . 1
C C1 0.59506(10) 0.28211(7) 0.25873(9) 0.0126(2) Uani d . 1
C C2 0.69050(10) 0.24663(7) 0.26109(10) 0.0152(2) Uani d . 1
C C3 0.71502(11) 0.16296(8) 0.24834(12) 0.0228(3) Uani d . 1
H H3 0.7847 0.16 0.2464 0.034 Uiso calc R 1
H H1 0.6581 0.1423 0.1841 0.034 Uiso calc R 1
H H2 0.7182 0.1321 0.3062 0.034 Uiso calc R 1
C C4 0.76194(11) 0.30701(8) 0.27505(10) 0.0180(3) Uani d . 1
H H4 0.8324 0.302 0.2801 0.022 Uiso calc R 1
C C5 0.71192(10) 0.37734(7) 0.28051(10) 0.0156(2) Uani d . 1
C C6 0.75504(12) 0.45880(8) 0.29290(12) 0.0221(3) Uani d . 1
H H5 0.7302 0.483 0.2252 0.033 Uiso calc R 1
H H7 0.8342 0.4574 0.3275 0.033 Uiso calc R 1
H H6 0.729 0.4893 0.3341 0.033 Uiso calc R 1
C C7 0.5 0.24611(10) 0.25 0.0120(3) Uani d S 1
C C8 0.5 0.15843(10) 0.25 0.0136(3) Uani d S 1
C C9 0.54855(11) 0.11813(8) 0.34349(11) 0.0192(3) Uani d . 1
C C10 0.54729(12) 0.03659(9) 0.34147(13) 0.0267(3) Uani d . 1
H H8 0.5797 0.0087 0.4045 0.032 Uiso calc R 1
C C11 0.5 -0.00464(12) 0.25 0.0293(5) Uani d S 1
C C12 0.5 -0.09321(13) 0.25 0.0503(8) Uani d S 1
H H12A 0.56 -0.1123 0.238 0.076 Uiso calc PR 0.5
H H12B 0.4315 -0.1123 0.1954 0.076 Uiso calc PR 0.5
H H12C 0.5085 -0.1123 0.3166 0.076 Uiso calc PR 0.5
C C13 0.60075(14) 0.16077(10) 0.44450(11) 0.0307(3) Uani d . 1
H H14 0.6215 0.1232 0.5009 0.046 Uiso calc R 1
H H12 0.5495 0.1986 0.4482 0.046 Uiso calc R 1
H H13 0.6652 0.1882 0.4501 0.046 Uiso calc R 1
C C14 0.53863(10) 0.59084(7) 0.34570(9) 0.0127(2) Uani d . 1
C C15 0.5 0.62857(10) 0.25 0.0133(3) Uani d S 1
H H24 0.5 0.684 0.25 0.016 Uiso calc SR 1
C C16 0.58432(11) 0.63810(7) 0.44597(9) 0.0163(2) Uani d . 1
C C17 0.69695(12) 0.60437(9) 0.51574(11) 0.0262(3) Uani d . 1
H H17 0.7441 0.611 0.4825 0.039 Uiso calc R 1
H H15 0.6903 0.5487 0.5274 0.039 Uiso calc R 1
H H16 0.728 0.632 0.5817 0.039 Uiso calc R 1
C C18 0.59539(12) 0.72551(8) 0.43162(10) 0.0213(3) Uani d . 1
H H18 0.5238 0.7479 0.3897 0.032 Uiso calc R 1
H H20 0.6411 0.7334 0.3971 0.032 Uiso calc R 1
H H19 0.6284 0.7512 0.4989 0.032 Uiso calc R 1
C C19 0.50856(13) 0.62642(8) 0.49580(11) 0.0240(3) Uani d . 1
H H21 0.4367 0.6467 0.45 0.036 Uiso calc R 1
H H22 0.5373 0.6545 0.5614 0.036 Uiso calc R 1
H H23 0.5033 0.5706 0.5078 0.036 Uiso calc R 1

loop_
_atom_site_aniso_label
_atom_site_aniso_U_11
_atom_site_aniso_U_22
_atom_site_aniso_U_33
_atom_site_aniso_U_12
_atom_site_aniso_U_13
_atom_site_aniso_U_23
Zn1 0.01858(11) 0.00716(9) 0.01297(10) 0 0.00684(8) 0
O1 0.0285(5) 0.0096(4) 0.0127(4) -0.0009(3) 0.0091(4) -0.0001(3)
N1 0.0171(5) 0.0091(4) 0.0134(5) -0.0009(4) 0.0066(4) 0.0000(3)
C1 0.0153(5) 0.0092(5) 0.0126(5) 0.0000(4) 0.0055(4) 0.0005(4)
C2 0.0157(6) 0.0129(5) 0.0172(6) 0.0009(4) 0.0077(5) 0.0008(4)
C3 0.0191(6) 0.0142(6) 0.0397(8) 0.0013(5) 0.0172(6) -0.0012(5)
C4 0.0159(6) 0.0166(6) 0.0227(6) -0.0009(5) 0.0097(5) 0.0008(5)
C5 0.0183(6) 0.0131(5) 0.0155(5) -0.0026(5) 0.0076(5) -0.0003(4)
C6 0.0241(7) 0.0140(6) 0.0295(7) -0.0059(5) 0.0131(6) -0.0016(5)
C7 0.0155(8) 0.0090(7) 0.0097(7) 0 0.0040(6) 0
C8 0.0138(8) 0.0080(7) 0.0202(8) 0 0.0087(6) 0
C9 0.0189(6) 0.0145(6) 0.0248(6) 0.0026(5) 0.0106(5) 0.0060(5)
C10 0.0218(7) 0.0154(6) 0.0462(9) 0.0061(5) 0.0184(7) 0.0135(6)
C11 0.0205(10) 0.0095(8) 0.0651(16) 0 0.0256(10) 0
C12 0.0356(14) 0.0086(9) 0.121(3) 0 0.0474(17) 0
C13 0.0389(9) 0.0292(8) 0.0189(7) 0.0046(7) 0.0085(6) 0.0084(6)
C14 0.0139(5) 0.0106(5) 0.0145(5) 0.0002(4) 0.0072(4) -0.0013(4)
C15 0.0156(8) 0.0092(7) 0.0149(8) 0 0.0068(6) 0
C16 0.0216(6) 0.0121(5) 0.0129(5) -0.0017(5) 0.0057(5) -0.0020(4)
C17 0.0259(7) 0.0219(7) 0.0186(6) 0.0026(6) -0.0007(5) -0.0026(5)
C18 0.0298(7) 0.0128(6) 0.0177(6) -0.0040(5) 0.0075(5) -0.0033(5)
C19 0.0372(8) 0.0206(7) 0.0195(6) -0.0039(6) 0.0173(6) -0.0043(5)

loop_
_atom_type_symbol
_atom_type_description
_atom_type_scat_dispersion_real
_atom_type_scat_dispersion_imag
_atom_type_scat_source
C C 0.0033 0.0016 'International Tables Vol C Tables 4.2.6.8 and 6.1.1.4'
H H 0.0000 0.0000 'International Tables Vol C Tables 4.2.6.8 and 6.1.1.4'
N N 0.0061 0.0033 'International Tables Vol C Tables 4.2.6.8 and 6.1.1.4'
O O 0.0106 0.0060 'International Tables Vol C Tables 4.2.6.8 and 6.1.1.4'
Zn Zn 0.2839 1.4301 'International Tables Vol C Tables 4.2.6.8 and 6.1.1.4'

loop_
_geom_angle_atom_site_label_1
_geom_angle_atom_site_label_2
_geom_angle_atom_site_label_3
_geom_angle_site_symmetry_1
_geom_angle_site_symmetry_3
_geom_angle
N1 Zn1 N1 2_655 . 96.13(6)
N1 Zn1 O1 2_655 . 119.33(4)
N1 Zn1 O1 . . 115.07(4)
N1 Zn1 O1 2_655 2_655 115.07(4)
N1 Zn1 O1 . 2_655 119.33(4)
O1 Zn1 O1 . 2_655 93.77(5)
C14 O1 Zn1 . . 124.99(8)
C5 N1 C1 . . 107.94(10)
C5 N1 Zn1 . . 127.38(9)
C1 N1 Zn1 . . 123.87(8)
N1 C1 C7 . . 123.27(12)
N1 C1 C2 . . 107.75(10)
C7 C1 C2 . . 128.95(12)
C4 C2 C1 . . 106.06(11)
C4 C2 C3 . . 123.01(12)
C1 C2 C3 . . 130.90(12)
C2 C3 H3 . . 109.5
C2 C3 H1 . . 109.5
H3 C3 H1 . . 109.5
C2 C3 H2 . . 109.5
H3 C3 H2 . . 109.5
H1 C3 H2 . . 109.5
C2 C4 C5 . . 108.05(11)
C2 C4 H4 . . 126.0
C5 C4 H4 . . 126.0
N1 C5 C4 . . 110.19(11)
N1 C5 C6 . . 121.21(12)
C4 C5 C6 . . 128.59(12)
C5 C6 H5 . . 109.5
C5 C6 H7 . . 109.5
H5 C6 H7 . . 109.5
C5 C6 H6 . . 109.5
H5 C6 H6 . . 109.5
H7 C6 H6 . . 109.5
C1 C7 C1 . 2_655 128.03(15)
C1 C7 C8 . . 115.99(8)
C1 C7 C8 2_655 . 115.99(8)
C9 C8 C9 2_655 . 120.94(16)
C9 C8 C7 2_655 . 119.53(8)
C9 C8 C7 . . 119.53(8)
C10 C9 C8 . . 118.44(14)
C10 C9 C13 . . 120.11(13)
C8 C9 C13 . . 121.45(12)
C11 C10 C9 . . 121.73(15)
C11 C10 H8 . . 119.1
C9 C10 H8 . . 119.1
C10 C11 C10 . 2_655 118.72(18)
C10 C11 C12 . . 120.64(9)
C10 C11 C12 2_655 . 120.64(9)
C11 C12 H12A . . 109.5
C11 C12 H12B . . 109.5
H12A C12 H12B . . 109.5
C11 C12 H12C . . 109.5
H12A C12 H12C . . 109.5
H12B C12 H12C . . 109.5
C9 C13 H14 . . 109.5
C9 C13 H12 . . 109.5
H14 C13 H12 . . 109.5
C9 C13 H13 . . 109.5
H14 C13 H13 . . 109.5
H12 C13 H13 . . 109.5
O1 C14 C15 . . 125.24(12)
O1 C14 C16 . . 113.99(10)
C15 C14 C16 . . 120.77(11)
C14 C15 C14 2_655 . 125.30(16)
C14 C15 H24 2_655 . 117.4
C14 C15 H24 . . 117.4
C18 C16 C19 . . 108.94(11)
C18 C16 C14 . . 114.17(10)
C19 C16 C14 . . 107.76(10)
C18 C16 C17 . . 108.86(11)
C19 C16 C17 . . 110.12(12)
C14 C16 C17 . . 106.95(11)
C16 C17 H17 . . 109.5
C16 C17 H15 . . 109.5
H17 C17 H15 . . 109.5
C16 C17 H16 . . 109.5
H17 C17 H16 . . 109.5
H15 C17 H16 . . 109.5
C16 C18 H18 . . 109.5
C16 C18 H20 . . 109.5
H18 C18 H20 . . 109.5
C16 C18 H19 . . 109.5
H18 C18 H19 . . 109.5
H20 C18 H19 . . 109.5
C16 C19 H21 . . 109.5
C16 C19 H22 . . 109.5
H21 C19 H22 . . 109.5
C16 C19 H23 . . 109.5
H21 C19 H23 . . 109.5
H22 C19 H23 . . 109.5

loop_
_geom_bond_atom_site_label_1
_geom_bond_atom_site_label_2
_geom_bond_site_symmetry_2
_geom_bond_distance
Zn1 N1 2_655 1.9533(11)
Zn1 N1 . 1.9534(10)
Zn1 O1 . 1.9547(9)
Zn1 O1 2_655 1.9547(9)
O1 C14 . 1.2730(15)
N1 C5 . 1.3368(16)
N1 C1 . 1.4057(15)
C1 C7 . 1.4075(14)
C1 C2 . 1.4419(17)
C2 C4 . 1.3819(18)
C2 C3 . 1.5035(18)
C3 H3 . 0.98
C3 H1 . 0.98
C3 H2 . 0.98
C4 C5 . 1.4098(18)
C4 H4 . 0.95
C5 C6 . 1.4965(17)
C6 H5 . 0.98
C6 H7 . 0.98
C6 H6 . 0.98
C7 C1 2_655 1.4075(14)
C7 C8 . 1.502(2)
C8 C9 2_655 1.4006(15)
C8 C9 . 1.4006(15)
C9 C10 . 1.397(2)
C9 C13 . 1.506(2)
C10 C11 . 1.386(2)
C10 H8 . 0.95
C11 C10 2_655 1.386(2)
C11 C12 . 1.517(3)
C12 H12A . 0.98
C12 H12B . 0.98
C12 H12C . 0.98
C13 H14 . 0.98
C13 H12 . 0.98
C13 H13 . 0.98
C14 C15 . 1.4068(14)
C14 C16 . 1.5364(17)
C15 C14 2_655 1.4068(14)
C15 H24 . 0.95
C16 C18 . 1.5289(18)
C16 C19 . 1.5352(19)
C16 C17 . 1.5412(19)
C17 H17 . 0.98
C17 H15 . 0.98
C17 H16 . 0.98
C18 H18 . 0.98
C18 H20 . 0.98
C18 H19 . 0.98
C19 H21 . 0.98
C19 H22 . 0.98
C19 H23 . 0.98

loop_
_geom_torsion_atom_site_label_1
_geom_torsion_atom_site_label_2
_geom_torsion_atom_site_label_3
_geom_torsion_atom_site_label_4
_geom_torsion_site_symmetry_1
_geom_torsion_site_symmetry_4
_geom_torsion
N1 Zn1 O1 C14 2_655 . -124.89(10)
N1 Zn1 O1 C14 . . 121.66(10)
O1 Zn1 O1 C14 2_655 . -3.29(8)
N1 Zn1 N1 C5 2_655 . 174.18(12)
O1 Zn1 N1 C5 . . -59.37(11)
O1 Zn1 N1 C5 2_655 . 50.87(11)
N1 Zn1 N1 C1 2_655 . 5.79(7)
O1 Zn1 N1 C1 . . 132.23(9)
O1 Zn1 N1 C1 2_655 . -117.52(9)
C5 N1 C1 C7 . . 177.50(10)
Zn1 N1 C1 C7 . . -12.17(15)
C5 N1 C1 C2 . . -0.74(13)
Zn1 N1 C1 C2 . . 169.59(8)
N1 C1 C2 C4 . . 0.65(13)
C7 C1 C2 C4 . . -177.46(11)
N1 C1 C2 C3 . . -177.39(13)
C7 C1 C2 C3 . . 4.5(2)
C1 C2 C4 C5 . . -0.32(14)
C3 C2 C4 C5 . . 177.91(12)
C1 N1 C5 C4 . . 0.55(14)
Zn1 N1 C5 C4 . . -169.34(9)
C1 N1 C5 C6 . . 179.15(11)
Zn1 N1 C5 C6 . . 9.26(17)
C2 C4 C5 N1 . . -0.13(15)
C2 C4 C5 C6 . . -178.60(13)
N1 C1 C7 C1 . 2_655 6.60(8)
C2 C1 C7 C1 . 2_655 -175.56(14)
N1 C1 C7 C8 . . -173.40(8)
C2 C1 C7 C8 . . 4.44(14)
C1 C7 C8 C9 . 2_655 -97.94(8)
C1 C7 C8 C9 2_655 2_655 82.07(8)
C1 C7 C8 C9 . . 82.06(8)
C1 C7 C8 C9 2_655 . -97.93(8)
C9 C8 C9 C10 2_655 . -0.13(9)
C7 C8 C9 C10 . . 179.87(9)
C9 C8 C9 C13 2_655 . -179.85(15)
C7 C8 C9 C13 . . 0.15(15)
C8 C9 C10 C11 . . 0.27(19)
C13 C9 C10 C11 . . 179.99(12)
C9 C10 C11 C10 . 2_655 -0.14(10)
C9 C10 C11 C12 . . 179.86(10)
Zn1 O1 C14 C15 . . 6.77(17)
Zn1 O1 C14 C16 . . -173.82(8)
O1 C14 C15 C14 . 2_655 -3.76(9)
C16 C14 C15 C14 . 2_655 176.87(12)
O1 C14 C16 C18 . . 173.76(11)
C15 C14 C16 C18 . . -6.81(16)
O1 C14 C16 C19 . . -65.09(14)
C15 C14 C16 C19 . . 114.34(12)
O1 C14 C16 C17 . . 53.28(15)
C15 C14 C16 C17 . . -127.28(11)
